data_2106835
loop_
_publ_author_name
'Bear, I.J.'
'Mumme, W.G.'

_publ_section_title
;
 The Crystal Chemistry of Zirconium Sulphates. I. The Structure of the
 Heptahydrate, a Dimer with the Formula Zr2 (S O4)4 (H2 O)7
;
_journal_name_full 'Acta Crystallographica B (24,1968-38,1982)'
_journal_page_first 1558
_journal_page_last 1565
_journal_volume 25
_journal_year 1969
_chemical_formula_sum 'H28 O30 S4 Zr2'
_chemical_name_systematic 'Zr2 (S O4)4 (H2 O)14'
_space_group_IT_number 2
_symmetry_space_group_name_Hall '-P 1'
_symmetry_space_group_name_H-M 'P -1'
_cell_angle_alpha 93
_cell_angle_beta 92.4
_cell_angle_gamma 95.9
_cell_formula_units_Z 1
_cell_length_a 12.04
_cell_length_b 6.36
_cell_length_c 8.28
_cell_volume 629.100
_citation_journal_id_ASTM ACBCAR
_cod_data_source_file Bear_ACBCAR_1969_1130.cif
_cod_data_source_block H14O15S2Zr1
_cod_depositor_comments
;

2017-09-01
Z value and formula fixed to values more according to usual
chemical conventions.                 miguel
;
_cod_original_formula_units_Z 2
_cod_original_cell_volume 629.1
_cod_original_formula_sum 'H14 O15 S2 Zr1'
_cod_database_code 2106835

loop_
_symmetry_equiv_pos_as_xyz
x,y,z
-x,-y,-z

loop_
_atom_site_label
_atom_site_type_symbol
_atom_site_fract_x
_atom_site_fract_y
_atom_site_fract_z
_atom_site_occupancy
_atom_site_U_iso_or_equiv
O13 O-2 0.2246 0.4059 0.0272 1 0.0
O12 O-2 0.1686 0.3058 0.3203 1 0.0
O14 O-2 0.0082 0.494 0.7032 1 0.0
O11 O-2 0.1721 0.8144 0.9831 1 0.0
O8 O-2 0.3797 0.2871 0.4806 1 0.0
O4 O-2 0.2911 0.1785 0.7154 1 0.0
O15 O-2 0.3819 0.5385 0.7089 1 0.0
S1 S+6 0.3919 0.315 0.6629 1 0.0
O1 O-2 0.294 0.0081 0.2356 1 0.0
O9 O-2 0.4437 0.2629 0.0722 1 0.0
O7 O-2 0.1085 0.8293 0.3394 1 0.0
O10 O-2 0.4935 0.2365 0.7317 1 0.0
S2 S+6 0.0117 0.253 0.7002 1 0.0
O2 O-2 0.0784 0.1824 0.5696 1 0.0
Zr1 Zr+4 0.2233 0.0515 0.4758 1 0.0
O6 O-2 0.348 0.825 0.4901 1 0.0
O5 O-2 0.1694 0.8158 0.661 1 0.0
O3 O-2 0.0408 0.1891 0.8571 1 0.0
